data_7133217
loop_
_publ_author_name
'Hu, Lei'
'Chakraborty, Sayandip'
'Tumanov, Nikolay'
'Wouters, Johan'
'Robiette, Rapha&#xeb;l'
'Berionni, Guillaume'

_publ_section_title
;
 Regulating iminophosphorane P&#xe001;N bond reactivity through geometric
 constraints with cage-shaped triarylphosphines.
;
_journal_issue 55
_journal_name_full 'Chemical communications (Cambridge, England)'
_journal_page_first 7073
_journal_page_last 7076
_journal_paper_doi 10.1039/d4cc01868k
_journal_volume 60
_journal_year 2024
_chemical_formula_moiety 'C31 H30 N P'
_chemical_formula_sum 'C31 H30 N P'
_chemical_formula_weight 447.53
_chemical_name_common 'N-(ortho diisopropylphenyl)-5\l^5^-9-phosphatriptycene-imine'
_chemical_name_systematic 'N-(ortho diisopropylphenyl)-5\l^5^-9-phosphatriptycene-imine'
_space_group_crystal_system monoclinic
_space_group_IT_number 14
_space_group_name_Hall '-P 2yn'
_space_group_name_H-M_alt 'P 1 21/n 1'
_atom_sites_solution_hydrogens mixed
_atom_sites_solution_primary dual
_atom_sites_solution_secondary difmap
_audit_creation_method SHELXL-2019/3
_audit_update_record
;
2024-04-10 deposited with the CCDC.	2024-04-28 downloaded from the CCDC.
;
_cell_angle_alpha 90
_cell_angle_beta 90.4144(18)
_cell_angle_gamma 90
_cell_formula_units_Z 4
_cell_length_a 9.0484(3)
_cell_length_b 18.3060(6)
_cell_length_c 14.4219(4)
_cell_measurement_reflns_used 9929
_cell_measurement_temperature 100(2)
_cell_measurement_theta_max 66.7521
_cell_measurement_theta_min 3.9021
_cell_volume 2388.78(13)
_computing_cell_refinement 'SAINT V8.40B (Bruker AXS LLC, 2019)'
_computing_data_collection 'Bruker Instrument Service vV6.2.16'
_computing_data_reduction 'SAINT V8.40B (Bruker AXS LLC, 2019)'
_computing_molecular_graphics 'Mercury 4.0 (Macrae et al, 2020)'
_computing_publication_material 'enCIFer (Allen et al, 2004)'
_computing_structure_refinement 'SHELXL-2019/3 (Sheldrick, 2019)'
_computing_structure_solution 'SHELXT 2018/2 (Sheldrick, 2018)'
_diffrn_ambient_temperature 100(2)
_diffrn_detector_area_resol_mean 7.39
_diffrn_measured_fraction_theta_full 0.979
_diffrn_measured_fraction_theta_max 0.979
_diffrn_measurement_device_type 'Bruker D8 Venture'
_diffrn_measurement_method '\f and \w-scans'
_diffrn_radiation_monochromator 'multilayer mirror'
_diffrn_radiation_type CuK\a
_diffrn_radiation_wavelength 1.54178
_diffrn_reflns_av_R_equivalents 0.0533
_diffrn_reflns_av_unetI/netI 0.0409
_diffrn_reflns_Laue_measured_fraction_full 0.979
_diffrn_reflns_Laue_measured_fraction_max 0.979
_diffrn_reflns_limit_h_max 9
_diffrn_reflns_limit_h_min -10
_diffrn_reflns_limit_k_max 21
_diffrn_reflns_limit_k_min -21
_diffrn_reflns_limit_l_max 16
_diffrn_reflns_limit_l_min -17
_diffrn_reflns_number 23060
_diffrn_reflns_point_group_measured_fraction_full 0.979
_diffrn_reflns_point_group_measured_fraction_max 0.979
_diffrn_reflns_theta_full 66.763
_diffrn_reflns_theta_max 66.763
_diffrn_reflns_theta_min 3.902
_exptl_absorpt_coefficient_mu 1.149
_exptl_absorpt_correction_T_max 0.98
_exptl_absorpt_correction_T_min 0.76
_exptl_absorpt_correction_type numerical
_exptl_absorpt_process_details
;
Krause, L., Herbst-Irmer, R., Sheldrick, G. M., Stalke, D. (2015).
"Comparison of silver and molybdenum microfocus X-ray sources for
single-crystal structure determination"
J. Appl. Cryst. 48, 3-10.
doi:10.1107/S1600576714022985
;
_exptl_crystal_colour colourless
_exptl_crystal_density_diffrn 1.244
_exptl_crystal_description plate
_exptl_crystal_F_000 952
_exptl_crystal_size_max 0.200
_exptl_crystal_size_mid 0.120
_exptl_crystal_size_min 0.020
_refine_diff_density_max 0.515
_refine_diff_density_min -0.381
_refine_diff_density_rms 0.066
_refine_ls_extinction_method none
_refine_ls_goodness_of_fit_ref 1.153
_refine_ls_hydrogen_treatment constr
_refine_ls_matrix_type full
_refine_ls_number_parameters 386
_refine_ls_number_reflns 4145
_refine_ls_number_restraints 201
_refine_ls_restrained_S_all 1.133
_refine_ls_R_factor_all 0.0907
_refine_ls_R_factor_gt 0.0776
_refine_ls_shift/su_max 0.000
_refine_ls_shift/su_mean 0.000
_refine_ls_structure_factor_coef Fsqd
_refine_ls_weighting_details 'w=1/[\s^2^(Fo^2^)+(0.0198P)^2^+7.5014P] where P=(Fo^2^+2Fc^2^)/3'
_refine_ls_weighting_scheme calc
_refine_ls_wR_factor_gt 0.1705
_refine_ls_wR_factor_ref 0.1771
_reflns_Friedel_coverage 0.000
_reflns_number_gt 3529
_reflns_number_total 4145
_reflns_threshold_expression 'I > 2\s(I)'
_cod_data_source_file d4cc01868k2.cif
_cod_data_source_block nt1400_SMC190_cryst2_full_100K
_cod_depositor_comments
;
The following automatic conversions were performed:

data item '_exptl_absorpt_correction_type' value 'Numerical' was
changed to 'numerical' in accordance with the
/home/data/users/saulius/crontab/automatic-downloads/rss-feeds/RSC/lib/dictionaries/cif_core.dic
dictionary named 'cif_core.dic' version 2.4.2 last updated on
2011-04-26.

Automatic conversion script
Id: cif_fix_values 8170 2020-07-09 18:12:32Z antanas 

 Adding full bibliography for 7133202--7133219.cif.
;
_cod_original_sg_symbol_H-M 'P 21/n'
_cod_database_code 7133217
_shelx_shelxl_version_number 2019/3
_shelx_space_group_comment
;
The symmetry employed for this shelxl refinement is uniquely defined
by the following loop, which should always be used as a source of
symmetry information in preference to the above space-group names.
They are only intended as comments.
;
_shelx_estimated_absorpt_t_min 0.803
_shelx_estimated_absorpt_t_max 0.977

loop_
_space_group_symop_operation_xyz
'x, y, z'
'-x+1/2, y+1/2, -z+1/2'
'-x, -y, -z'
'x-1/2, -y-1/2, z-1/2'

loop_
_atom_site_label
_atom_site_type_symbol
_atom_site_fract_x
_atom_site_fract_y
_atom_site_fract_z
_atom_site_U_iso_or_equiv
_atom_site_adp_type
_atom_site_occupancy
_atom_site_site_symmetry_order
_atom_site_calc_flag
_atom_site_refinement_flags_posn
_atom_site_refinement_flags_adp
_atom_site_refinement_flags_occupancy
_atom_site_disorder_assembly
_atom_site_disorder_group
P1 P 0.60196(11) 0.32340(6) 0.65652(6) 0.0268(2) Uani 1 1 d . . . . .
N1 N 0.4815(4) 0.2659(2) 0.6560(2) 0.0359(8) Uani 1 1 d D . . . .
C1 C 0.7967(4) 0.3007(2) 0.6694(2) 0.0241(8) Uani 1 1 d . . . . .
C2 C 0.8540(4) 0.2307(2) 0.6799(2) 0.0277(8) Uani 1 1 d . . . . .
H2 H 0.790406 0.189561 0.683940 0.033 Uiso 1 1 calc R U . . .
C3 C 1.0064(5) 0.2225(2) 0.6844(3) 0.0354(9) Uani 1 1 d . . . . .
H3 H 1.047954 0.175197 0.691963 0.042 Uiso 1 1 calc R U . . .
C4 C 1.0977(4) 0.2824(2) 0.6781(3) 0.0350(9) Uani 1 1 d . . . . .
H4 H 1.201763 0.275787 0.680281 0.042 Uiso 1 1 calc R U . . .
C5 C 1.0402(4) 0.3520(2) 0.6686(2) 0.0313(9) Uani 1 1 d . . . . .
H5 H 1.104348 0.393007 0.665370 0.038 Uiso 1 1 calc R U . . .
C6 C 0.8886(4) 0.3616(2) 0.6638(2) 0.0267(8) Uani 1 1 d . . . . .
C7 C 0.8152(4) 0.4361(2) 0.6514(2) 0.0300(9) Uani 1 1 d . . . . .
H7 H 0.890939 0.475801 0.649174 0.036 Uiso 1 1 calc R U . . .
C8 C 0.7059(5) 0.4491(2) 0.7308(2) 0.0340(9) Uani 1 1 d . . . . .
C9 C 0.7120(5) 0.5086(2) 0.7896(3) 0.0411(11) Uani 1 1 d . . . . .
H9 H 0.789691 0.543250 0.784385 0.049 Uiso 1 1 calc R U . . .
C10 C 0.6034(6) 0.5174(3) 0.8564(3) 0.0469(12) Uani 1 1 d . . . . .
H10 H 0.607295 0.558294 0.896910 0.056 Uiso 1 1 calc R U . . .
C11 C 0.4906(6) 0.4676(3) 0.8647(3) 0.0488(12) Uani 1 1 d . . . . .
H11 H 0.416391 0.474803 0.910010 0.059 Uiso 1 1 calc R U . . .
C12 C 0.4844(5) 0.4066(3) 0.8071(3) 0.0418(11) Uani 1 1 d . . . . .
H12 H 0.407368 0.371714 0.813199 0.050 Uiso 1 1 calc R U . . .
C13 C 0.5934(5) 0.3977(2) 0.7404(2) 0.0322(9) Uani 1 1 d . . . . .
C14 C 0.6145(4) 0.3805(2) 0.5547(2) 0.0301(9) Uani 1 1 d . . . . .
C15 C 0.5249(5) 0.3758(3) 0.4770(3) 0.0387(10) Uani 1 1 d . . . . .
H15 H 0.450315 0.339400 0.472978 0.046 Uiso 1 1 calc R U . . .
C16 C 0.5452(6) 0.4256(3) 0.4041(3) 0.0468(13) Uani 1 1 d . . . . .
H16 H 0.484621 0.422708 0.350176 0.056 Uiso 1 1 calc R U . . .
C17 C 0.6524(6) 0.4781(3) 0.4107(3) 0.0485(13) Uani 1 1 d . . . . .
H17 H 0.664832 0.511716 0.361144 0.058 Uiso 1 1 calc R U . . .
C18 C 0.7434(6) 0.4832(2) 0.4886(3) 0.0435(11) Uani 1 1 d . . . . .
H18 H 0.817938 0.519702 0.492205 0.052 Uiso 1 1 calc R U . . .
C19 C 0.7236(5) 0.4341(2) 0.5613(2) 0.0328(9) Uani 1 1 d . . . . .
C20A C 0.460(5) 0.1890(8) 0.6633(11) 0.035(4) Uani 0.467(12) 1 d D U P A 1
C21A C 0.455(6) 0.1574(15) 0.7530(12) 0.043(5) Uani 0.467(12) 1 d D U P A 1
C22A C 0.416(4) 0.0853(14) 0.7643(13) 0.047(4) Uani 0.467(12) 1 d D U P A 1
H22A H 0.395581 0.067559 0.824759 0.056 Uiso 0.467(12) 1 calc R U P A 1
C23A C 0.405(2) 0.0368(9) 0.6875(11) 0.045(4) Uani 0.467(12) 1 d D U P A 1
H23A H 0.388405 -0.013968 0.696349 0.054 Uiso 0.467(12) 1 calc R U P A 1
C24A C 0.4208(17) 0.0656(8) 0.5999(10) 0.047(4) Uani 0.467(12) 1 d D U P A 1
H24A H 0.403641 0.035362 0.547394 0.056 Uiso 0.467(12) 1 calc R U P A 1
C25A C 0.4607(15) 0.1379(7) 0.5867(8) 0.038(3) Uani 0.467(12) 1 d D U P A 1
C26A C 0.4778(18) 0.1671(8) 0.4887(8) 0.055(3) Uani 0.467(12) 1 d D U P A 1
H26A H 0.530313 0.215079 0.492623 0.066 Uiso 0.467(12) 1 calc R U P A 1
C27A C 0.5675(17) 0.1172(7) 0.4285(8) 0.079(5) Uani 0.467(12) 1 d D . P A 1
H27A H 0.507324 0.075042 0.410184 0.118 Uiso 0.467(12) 1 calc R U P A 1
H27B H 0.654697 0.100390 0.463095 0.118 Uiso 0.467(12) 1 calc R U P A 1
H27C H 0.599008 0.143678 0.372990 0.118 Uiso 0.467(12) 1 calc R U P A 1
C28A C 0.3267(17) 0.1804(10) 0.4456(10) 0.077(4) Uani 0.467(12) 1 d D U P A 1
H28A H 0.338386 0.202896 0.384437 0.115 Uiso 0.467(12) 1 calc R U P A 1
H28B H 0.269780 0.213150 0.485572 0.115 Uiso 0.467(12) 1 calc R U P A 1
H28C H 0.274334 0.133828 0.439033 0.115 Uiso 0.467(12) 1 calc R U P A 1
C20B C 0.465(5) 0.1921(6) 0.6761(10) 0.042(4) Uani 0.533(12) 1 d D U P A 2
C21B C 0.469(5) 0.1626(12) 0.7660(11) 0.041(3) Uani 0.533(12) 1 d D U P A 2
C22B C 0.434(4) 0.0900(13) 0.7777(12) 0.057(5) Uani 0.533(12) 1 d D U P A 2
H22B H 0.456238 0.065920 0.834479 0.069 Uiso 0.533(12) 1 calc R U P A 2
C23B C 0.365(2) 0.0519(9) 0.7044(11) 0.055(4) Uani 0.533(12) 1 d D U P A 2
H23B H 0.319120 0.006206 0.716278 0.066 Uiso 0.533(12) 1 calc R U P A 2
C24B C 0.3634(15) 0.0797(7) 0.6160(10) 0.049(3) Uani 0.533(12) 1 d D U P A 2
H24B H 0.332828 0.049673 0.565612 0.059 Uiso 0.533(12) 1 calc R U P A 2
C25B C 0.4057(13) 0.1509(7) 0.5998(7) 0.037(3) Uani 0.533(12) 1 d D U P A 2
C26B C 0.4061(17) 0.1817(8) 0.5025(7) 0.061(3) Uani 0.533(12) 1 d D U P A 2
H26B H 0.378475 0.234412 0.507265 0.073 Uiso 0.533(12) 1 calc R U P A 2
C27B C 0.5593(14) 0.1784(8) 0.4585(7) 0.076(4) Uani 0.533(12) 1 d D U P A 2
H27D H 0.552477 0.194174 0.393714 0.115 Uiso 0.533(12) 1 calc R U P A 2
H27E H 0.596559 0.128154 0.461188 0.115 Uiso 0.533(12) 1 calc R U P A 2
H27F H 0.626915 0.210702 0.492501 0.115 Uiso 0.533(12) 1 calc R U P A 2
C28B C 0.2921(19) 0.1453(8) 0.4393(10) 0.093(5) Uani 0.533(12) 1 d D U P A 2
H28D H 0.281043 0.173833 0.382220 0.140 Uiso 0.533(12) 1 calc R U P A 2
H28E H 0.196858 0.142820 0.471136 0.140 Uiso 0.533(12) 1 calc R U P A 2
H28F H 0.325008 0.095743 0.423984 0.140 Uiso 0.533(12) 1 calc R U P A 2
C29 C 0.5037(6) 0.2053(3) 0.8443(3) 0.0550(14) Uani 1 1 d . . . . .
H29 H 0.556355 0.250113 0.822763 0.066 Uiso 1 1 calc R U . A 1
C30 C 0.6060(8) 0.1635(4) 0.9103(4) 0.082(2) Uani 1 1 d . . . . .
H30A H 0.554512 0.120437 0.934107 0.122 Uiso 1 1 calc R U . . .
H30B H 0.634589 0.195289 0.962077 0.122 Uiso 1 1 calc R U . . .
H30C H 0.694673 0.148100 0.876884 0.122 Uiso 1 1 calc R U . . .
C31 C 0.3660(7) 0.2288(4) 0.8968(4) 0.0762(19) Uani 1 1 d . . . . .
H31A H 0.302967 0.258496 0.856075 0.114 Uiso 1 1 calc R U . . .
H31B H 0.395070 0.257573 0.951218 0.114 Uiso 1 1 calc R U . . .
H31C H 0.311285 0.185411 0.916776 0.114 Uiso 1 1 calc R U . . .

loop_
_atom_site_aniso_label
_atom_site_aniso_U_11
_atom_site_aniso_U_22
_atom_site_aniso_U_33
_atom_site_aniso_U_23
_atom_site_aniso_U_13
_atom_site_aniso_U_12
P1 0.0221(5) 0.0395(6) 0.0190(4) 0.0012(4) -0.0004(3) 0.0045(4)
N1 0.0255(18) 0.052(2) 0.0304(17) 0.0004(15) -0.0043(14) -0.0005(16)
C1 0.0201(18) 0.035(2) 0.0167(16) -0.0004(14) 0.0006(13) 0.0034(16)
C2 0.026(2) 0.032(2) 0.0251(18) 0.0045(15) -0.0040(15) 0.0009(17)
C3 0.038(2) 0.038(2) 0.030(2) 0.0017(17) -0.0048(17) 0.0088(19)
C4 0.021(2) 0.055(3) 0.029(2) 0.0006(18) -0.0027(16) 0.0030(19)
C5 0.028(2) 0.042(2) 0.0240(18) -0.0025(16) -0.0013(15) -0.0054(18)
C6 0.033(2) 0.031(2) 0.0160(16) -0.0017(14) 0.0009(15) -0.0004(17)
C7 0.035(2) 0.030(2) 0.0255(18) -0.0012(15) 0.0052(16) -0.0009(17)
C8 0.047(3) 0.035(2) 0.0200(18) 0.0021(16) 0.0015(17) 0.0074(19)
C9 0.060(3) 0.037(2) 0.026(2) -0.0038(17) 0.0056(19) 0.005(2)
C10 0.066(3) 0.046(3) 0.029(2) -0.0072(19) 0.008(2) 0.016(2)
C11 0.052(3) 0.067(3) 0.028(2) -0.006(2) 0.011(2) 0.022(3)
C12 0.039(3) 0.060(3) 0.026(2) 0.0021(19) 0.0044(18) 0.010(2)
C13 0.036(2) 0.045(2) 0.0161(17) 0.0015(16) 0.0034(16) 0.0123(19)
C14 0.035(2) 0.038(2) 0.0182(17) 0.0016(15) 0.0020(15) 0.0159(18)
C15 0.036(2) 0.053(3) 0.027(2) -0.0006(18) -0.0020(17) 0.020(2)
C16 0.057(3) 0.063(3) 0.0201(19) 0.005(2) 0.0008(19) 0.034(3)
C17 0.074(4) 0.047(3) 0.024(2) 0.0109(19) 0.010(2) 0.028(3)
C18 0.070(3) 0.033(2) 0.027(2) 0.0026(17) 0.014(2) 0.013(2)
C19 0.046(3) 0.031(2) 0.0213(18) 0.0000(15) 0.0049(17) 0.0138(19)
C20A 0.018(7) 0.063(7) 0.026(6) 0.012(5) -0.007(7) -0.018(6)
C21A 0.029(14) 0.075(7) 0.024(6) 0.012(6) 0.001(7) -0.007(6)
C22A 0.022(7) 0.080(7) 0.039(7) 0.028(6) -0.012(6) -0.019(6)
C23A 0.020(9) 0.067(7) 0.049(7) 0.029(5) -0.003(6) -0.016(6)
C24A 0.037(9) 0.064(6) 0.039(6) 0.013(5) -0.011(6) -0.028(6)
C25A 0.019(7) 0.060(6) 0.036(5) 0.008(4) -0.004(4) -0.016(5)
C26A 0.086(10) 0.054(7) 0.024(5) 0.000(4) -0.009(5) -0.004(7)
C27A 0.137(12) 0.057(8) 0.043(6) 0.010(6) 0.040(7) 0.000(7)
C28A 0.098(9) 0.081(10) 0.051(7) 0.018(8) -0.034(6) -0.016(8)
C20B 0.036(8) 0.062(7) 0.028(5) 0.005(5) -0.012(6) -0.006(6)
C21B 0.017(7) 0.072(6) 0.033(6) 0.012(5) -0.010(6) -0.001(6)
C22B 0.054(14) 0.076(7) 0.041(6) 0.022(6) 0.001(6) -0.014(6)
C23B 0.028(10) 0.080(8) 0.057(6) 0.013(5) 0.008(6) -0.018(7)
C24B 0.035(8) 0.061(6) 0.052(6) 0.002(5) -0.004(5) -0.021(5)
C25B 0.022(7) 0.057(5) 0.032(4) 0.007(4) -0.002(4) -0.014(5)
C26B 0.092(9) 0.064(7) 0.027(4) 0.003(4) -0.013(5) -0.028(6)
C27B 0.120(9) 0.079(9) 0.031(5) 0.003(5) 0.017(5) -0.019(7)
C28B 0.149(10) 0.065(9) 0.064(7) 0.012(7) -0.060(7) -0.047(8)
C29 0.051(3) 0.086(4) 0.027(2) 0.009(2) 0.008(2) 0.013(3)
C30 0.096(5) 0.107(5) 0.040(3) -0.010(3) -0.023(3) 0.035(4)
C31 0.078(4) 0.099(5) 0.052(3) 0.020(3) 0.028(3) 0.020(4)

loop_
_atom_type_symbol
_atom_type_description
_atom_type_scat_dispersion_real
_atom_type_scat_dispersion_imag
_atom_type_scat_source
C C 0.0181 0.0091 'International Tables Vol C Tables 4.2.6.8 and 6.1.1.4'
H H 0.0000 0.0000 'International Tables Vol C Tables 4.2.6.8 and 6.1.1.4'
N N 0.0311 0.0180 'International Tables Vol C Tables 4.2.6.8 and 6.1.1.4'
P P 0.2955 0.4335 'International Tables Vol C Tables 4.2.6.8 and 6.1.1.4'

loop_
_geom_angle_atom_site_label_1
_geom_angle_atom_site_label_2
_geom_angle_atom_site_label_3
_geom_angle
_geom_angle_site_symmetry_1
_geom_angle_site_symmetry_3
_geom_angle_publ_flag
N1 P1 C14 116.57(19) . . ?
N1 P1 C1 122.57(19) . . ?
C14 P1 C1 98.55(17) . . ?
N1 P1 C13 119.17(19) . . ?
C14 P1 C13 96.35(17) . . ?
C1 P1 C13 98.58(18) . . ?
C20B N1 P1 138.9(18) . . ?
C20A N1 P1 141.8(18) . . ?
C2 C1 C6 121.5(3) . . ?
C2 C1 P1 125.6(3) . . ?
C6 C1 P1 112.9(3) . . ?
C3 C2 C1 118.3(4) . . ?
C3 C2 H2 120.8 . . ?
C1 C2 H2 120.8 . . ?
C4 C3 C2 120.5(4) . . ?
C4 C3 H3 119.8 . . ?
C2 C3 H3 119.8 . . ?
C3 C4 C5 121.0(4) . . ?
C3 C4 H4 119.5 . . ?
C5 C4 H4 119.5 . . ?
C4 C5 C6 119.6(4) . . ?
C4 C5 H5 120.2 . . ?
C6 C5 H5 120.2 . . ?
C5 C6 C1 119.1(4) . . ?
C5 C6 C7 123.3(4) . . ?
C1 C6 C7 117.6(3) . . ?
C6 C7 C19 108.1(3) . . ?
C6 C7 C8 109.4(3) . . ?
C19 C7 C8 106.7(3) . . ?
C6 C7 H7 110.8 . . ?
C19 C7 H7 110.8 . . ?
C8 C7 H7 110.8 . . ?
C9 C8 C13 119.8(4) . . ?
C9 C8 C7 123.8(4) . . ?
C13 C8 C7 116.3(3) . . ?
C8 C9 C10 119.4(5) . . ?
C8 C9 H9 120.3 . . ?
C10 C9 H9 120.3 . . ?
C11 C10 C9 120.8(4) . . ?
C11 C10 H10 119.6 . . ?
C9 C10 H10 119.6 . . ?
C10 C11 C12 120.5(4) . . ?
C10 C11 H11 119.8 . . ?
C12 C11 H11 119.8 . . ?
C13 C12 C11 118.7(5) . . ?
C13 C12 H12 120.7 . . ?
C11 C12 H12 120.7 . . ?
C12 C13 C8 120.8(4) . . ?
C12 C13 P1 125.4(4) . . ?
C8 C13 P1 113.8(3) . . ?
C15 C14 C19 120.7(4) . . ?
C15 C14 P1 125.7(3) . . ?
C19 C14 P1 113.6(3) . . ?
C14 C15 C16 119.2(5) . . ?
C14 C15 H15 120.4 . . ?
C16 C15 H15 120.4 . . ?
C17 C16 C15 120.0(4) . . ?
C17 C16 H16 120.0 . . ?
C15 C16 H16 120.0 . . ?
C16 C17 C18 121.2(4) . . ?
C16 C17 H17 119.4 . . ?
C18 C17 H17 119.4 . . ?
C17 C18 C19 119.1(5) . . ?
C17 C18 H18 120.5 . . ?
C19 C18 H18 120.5 . . ?
C18 C19 C14 119.8(4) . . ?
C18 C19 C7 123.4(4) . . ?
C14 C19 C7 116.8(3) . . ?
C21A C20A N1 118.4(14) . . ?
C21A C20A C25A 115.6(13) . . ?
N1 C20A C25A 125.5(12) . . ?
C22A C21A C20A 120.6(14) . . ?
C22A C21A C29 119.1(13) . . ?
C20A C21A C29 120.2(15) . . ?
C21A C22A C23A 121.6(15) . . ?
C21A C22A H22A 119.2 . . ?
C23A C22A H22A 119.2 . . ?
C24A C23A C22A 117.9(12) . . ?
C24A C23A H23A 121.1 . . ?
C22A C23A H23A 121.1 . . ?
C23A C24A C25A 121.4(12) . . ?
C23A C24A H24A 119.3 . . ?
C25A C24A H24A 119.3 . . ?
C24A C25A C20A 120.7(10) . . ?
C24A C25A C26A 119.5(11) . . ?
C20A C25A C26A 118.9(11) . . ?
C27A C26A C28A 110.5(12) . . ?
C27A C26A C25A 112.5(10) . . ?
C28A C26A C25A 109.9(12) . . ?
C27A C26A H26A 108.0 . . ?
C28A C26A H26A 108.0 . . ?
C25A C26A H26A 108.0 . . ?
C26A C27A H27A 109.5 . . ?
C26A C27A H27B 109.5 . . ?
H27A C27A H27B 109.5 . . ?
C26A C27A H27C 109.5 . . ?
H27A C27A H27C 109.5 . . ?
H27B C27A H27C 109.5 . . ?
C26A C28A H28A 109.5 . . ?
C26A C28A H28B 109.5 . . ?
H28A C28A H28B 109.5 . . ?
C26A C28A H28C 109.5 . . ?
H28A C28A H28C 109.5 . . ?
H28B C28A H28C 109.5 . . ?
N1 C20B C21B 124.3(12) . . ?
N1 C20B C25B 113.1(12) . . ?
C21B C20B C25B 120.9(12) . . ?
C22B C21B C20B 118.6(13) . . ?
C22B C21B C29 119.2(13) . . ?
C20B C21B C29 122.1(15) . . ?
C21B C22B C23B 119.1(15) . . ?
C21B C22B H22B 120.4 . . ?
C23B C22B H22B 120.4 . . ?
C24B C23B C22B 121.0(12) . . ?
C24B C23B H23B 119.5 . . ?
C22B C23B H23B 119.5 . . ?
C23B C24B C25B 120.4(11) . . ?
C23B C24B H24B 119.8 . . ?
C25B C24B H24B 119.8 . . ?
C24B C25B C20B 118.0(9) . . ?
C24B C25B C26B 120.8(10) . . ?
C20B C25B C26B 120.8(10) . . ?
C25B C26B C28B 112.7(10) . . ?
C25B C26B C27B 112.3(10) . . ?
C28B C26B C27B 110.2(12) . . ?
C25B C26B H26B 107.1 . . ?
C28B C26B H26B 107.1 . . ?
C27B C26B H26B 107.1 . . ?
C26B C27B H27D 109.5 . . ?
C26B C27B H27E 109.5 . . ?
H27D C27B H27E 109.5 . . ?
C26B C27B H27F 109.5 . . ?
H27D C27B H27F 109.5 . . ?
H27E C27B H27F 109.5 . . ?
C26B C28B H28D 109.5 . . ?
C26B C28B H28E 109.5 . . ?
H28D C28B H28E 109.5 . . ?
C26B C28B H28F 109.5 . . ?
H28D C28B H28F 109.5 . . ?
H28E C28B H28F 109.5 . . ?
C21B C29 C31 112(2) . . ?
C21B C29 C30 110.7(15) . . ?
C31 C29 C30 109.1(4) . . ?
C31 C29 C21A 109(2) . . ?
C30 C29 C21A 113.1(16) . . ?
C31 C29 H29 108.4 . . ?
C30 C29 H29 108.4 . . ?
C21A C29 H29 108.4 . . ?
C29 C30 H30A 109.5 . . ?
C29 C30 H30B 109.5 . . ?
H30A C30 H30B 109.5 . . ?
C29 C30 H30C 109.5 . . ?
H30A C30 H30C 109.5 . . ?
H30B C30 H30C 109.5 . . ?
C29 C31 H31A 109.5 . . ?
C29 C31 H31B 109.5 . . ?
H31A C31 H31B 109.5 . . ?
C29 C31 H31C 109.5 . . ?
H31A C31 H31C 109.5 . . ?
H31B C31 H31C 109.5 . . ?

loop_
_geom_bond_atom_site_label_1
_geom_bond_atom_site_label_2
_geom_bond_distance
_geom_bond_site_symmetry_2
_geom_bond_publ_flag
P1 N1 1.515(4) . ?
P1 C14 1.806(4) . ?
P1 C1 1.819(4) . ?
P1 C13 1.822(4) . ?
N1 C20B 1.391(11) . ?
N1 C20A 1.426(12) . ?
C1 C2 1.389(5) . ?
C1 C6 1.395(5) . ?
C2 C3 1.389(6) . ?
C2 H2 0.9500 . ?
C3 C4 1.376(6) . ?
C3 H3 0.9500 . ?
C4 C5 1.384(6) . ?
C4 H4 0.9500 . ?
C5 C6 1.384(5) . ?
C5 H5 0.9500 . ?
C6 C7 1.526(5) . ?
C7 C19 1.536(5) . ?
C7 C8 1.537(5) . ?
C7 H7 1.0000 . ?
C8 C9 1.382(6) . ?
C8 C13 1.393(6) . ?
C9 C10 1.391(6) . ?
C9 H9 0.9500 . ?
C10 C11 1.374(7) . ?
C10 H10 0.9500 . ?
C11 C12 1.392(6) . ?
C11 H11 0.9500 . ?
C12 C13 1.392(5) . ?
C12 H12 0.9500 . ?
C14 C15 1.381(5) . ?
C14 C19 1.396(6) . ?
C15 C16 1.404(6) . ?
C15 H15 0.9500 . ?
C16 C17 1.369(7) . ?
C16 H16 0.9500 . ?
C17 C18 1.392(7) . ?
C17 H17 0.9500 . ?
C18 C19 1.394(5) . ?
C18 H18 0.9500 . ?
C20A C21A 1.418(12) . ?
C20A C25A 1.448(16) . ?
C21A C22A 1.374(13) . ?
C21A C29 1.64(2) . ?
C22A C23A 1.423(17) . ?
C22A H22A 0.9500 . ?
C23A C24A 1.378(12) . ?
C23A H23A 0.9500 . ?
C24A C25A 1.384(12) . ?
C24A H24A 0.9500 . ?
C25A C26A 1.521(12) . ?
C26A C27A 1.502(16) . ?
C26A C28A 1.518(15) . ?
C26A H26A 1.0000 . ?
C27A H27A 0.9800 . ?
C27A H27B 0.9800 . ?
C27A H27C 0.9800 . ?
C28A H28A 0.9800 . ?
C28A H28B 0.9800 . ?
C28A H28C 0.9800 . ?
C20B C21B 1.405(11) . ?
C20B C25B 1.434(15) . ?
C21B C22B 1.376(12) . ?
C21B C29 1.407(18) . ?
C22B C23B 1.409(16) . ?
C22B H22B 0.9500 . ?
C23B C24B 1.373(12) . ?
C23B H23B 0.9500 . ?
C24B C25B 1.379(11) . ?
C24B H24B 0.9500 . ?
C25B C26B 1.512(11) . ?
C26B C28B 1.525(13) . ?
C26B C27B 1.529(16) . ?
C26B H26B 1.0000 . ?
C27B H27D 0.9800 . ?
C27B H27E 0.9800 . ?
C27B H27F 0.9800 . ?
C28B H28D 0.9800 . ?
C28B H28E 0.9800 . ?
C28B H28F 0.9800 . ?
C29 C31 1.524(7) . ?
C29 C30 1.527(7) . ?
C29 H29 1.0000 . ?
C30 H30A 0.9800 . ?
C30 H30B 0.9800 . ?
C30 H30C 0.9800 . ?
C31 H31A 0.9800 . ?
C31 H31B 0.9800 . ?
C31 H31C 0.9800 . ?

loop_
_geom_torsion_atom_site_label_1
_geom_torsion_atom_site_label_2
_geom_torsion_atom_site_label_3
_geom_torsion_atom_site_label_4
_geom_torsion
_geom_torsion_site_symmetry_1
_geom_torsion_site_symmetry_2
_geom_torsion_site_symmetry_3
_geom_torsion_site_symmetry_4
_geom_torsion_publ_flag
C14 P1 N1 C20B 133.1(13) . . . . ?
C1 P1 N1 C20B 12.0(14) . . . . ?
C13 P1 N1 C20B -112.0(13) . . . . ?
C14 P1 N1 C20A 121.5(12) . . . . ?
C1 P1 N1 C20A 0.4(12) . . . . ?
C13 P1 N1 C20A -123.6(12) . . . . ?
N1 P1 C1 C2 -0.1(4) . . . . ?
C14 P1 C1 C2 -129.4(3) . . . . ?
C13 P1 C1 C2 132.8(3) . . . . ?
N1 P1 C1 C6 177.4(2) . . . . ?
C14 P1 C1 C6 48.1(3) . . . . ?
C13 P1 C1 C6 -49.7(3) . . . . ?
C6 C1 C2 C3 -0.3(5) . . . . ?
P1 C1 C2 C3 177.0(3) . . . . ?
C1 C2 C3 C4 -0.3(6) . . . . ?
C2 C3 C4 C5 1.0(6) . . . . ?
C3 C4 C5 C6 -1.1(6) . . . . ?
C4 C5 C6 C1 0.5(5) . . . . ?
C4 C5 C6 C7 -178.7(3) . . . . ?
C2 C1 C6 C5 0.2(5) . . . . ?
P1 C1 C6 C5 -177.4(3) . . . . ?
C2 C1 C6 C7 179.5(3) . . . . ?
P1 C1 C6 C7 1.9(4) . . . . ?
C5 C6 C7 C19 120.0(4) . . . . ?
C1 C6 C7 C19 -59.2(4) . . . . ?
C5 C6 C7 C8 -124.1(4) . . . . ?
C1 C6 C7 C8 56.7(4) . . . . ?
C6 C7 C8 C9 123.5(4) . . . . ?
C19 C7 C8 C9 -119.8(4) . . . . ?
C6 C7 C8 C13 -58.3(4) . . . . ?
C19 C7 C8 C13 58.4(4) . . . . ?
C13 C8 C9 C10 -1.4(6) . . . . ?
C7 C8 C9 C10 176.7(4) . . . . ?
C8 C9 C10 C11 0.1(7) . . . . ?
C9 C10 C11 C12 1.1(7) . . . . ?
C10 C11 C12 C13 -0.9(7) . . . . ?
C11 C12 C13 C8 -0.5(6) . . . . ?
C11 C12 C13 P1 -178.2(3) . . . . ?
C9 C8 C13 C12 1.6(6) . . . . ?
C7 C8 C13 C12 -176.6(4) . . . . ?
C9 C8 C13 P1 179.5(3) . . . . ?
C7 C8 C13 P1 1.3(5) . . . . ?
N1 P1 C13 C12 1.0(4) . . . . ?
C14 P1 C13 C12 126.3(4) . . . . ?
C1 P1 C13 C12 -134.1(4) . . . . ?
N1 P1 C13 C8 -176.8(3) . . . . ?
C14 P1 C13 C8 -51.6(3) . . . . ?
C1 P1 C13 C8 48.1(3) . . . . ?
N1 P1 C14 C15 -0.4(4) . . . . ?
C1 P1 C14 C15 132.7(3) . . . . ?
C13 P1 C14 C15 -127.6(4) . . . . ?
N1 P1 C14 C19 177.5(3) . . . . ?
C1 P1 C14 C19 -49.4(3) . . . . ?
C13 P1 C14 C19 50.3(3) . . . . ?
C19 C14 C15 C16 0.4(6) . . . . ?
P1 C14 C15 C16 178.2(3) . . . . ?
C14 C15 C16 C17 -0.4(6) . . . . ?
C15 C16 C17 C18 0.4(6) . . . . ?
C16 C17 C18 C19 -0.5(6) . . . . ?
C17 C18 C19 C14 0.5(6) . . . . ?
C17 C18 C19 C7 -178.5(4) . . . . ?
C15 C14 C19 C18 -0.5(6) . . . . ?
P1 C14 C19 C18 -178.5(3) . . . . ?
C15 C14 C19 C7 178.6(3) . . . . ?
P1 C14 C19 C7 0.6(4) . . . . ?
C6 C7 C19 C18 -123.3(4) . . . . ?
C8 C7 C19 C18 119.1(4) . . . . ?
C6 C7 C19 C14 57.7(4) . . . . ?
C8 C7 C19 C14 -59.9(4) . . . . ?
P1 N1 C20A C21A 83(4) . . . . ?
P1 N1 C20A C25A -89(3) . . . . ?
N1 C20A C21A C22A 172(4) . . . . ?
C25A C20A C21A C22A -16(6) . . . . ?
N1 C20A C21A C29 -11(6) . . . . ?
C25A C20A C21A C29 161(3) . . . . ?
C20A C21A C22A C23A 11(7) . . . . ?
C29 C21A C22A C23A -165(3) . . . . ?
C21A C22A C23A C24A -6(5) . . . . ?
C22A C23A C24A C25A 7(3) . . . . ?
C23A C24A C25A C20A -12(3) . . . . ?
C23A C24A C25A C26A 179.4(14) . . . . ?
C21A C20A C25A C24A 16(4) . . . . ?
N1 C20A C25A C24A -172(2) . . . . ?
C21A C20A C25A C26A -175(3) . . . . ?
N1 C20A C25A C26A -4(5) . . . . ?
C24A C25A C26A C27A -47.1(17) . . . . ?
C20A C25A C26A C27A 144(2) . . . . ?
C24A C25A C26A C28A 76.4(17) . . . . ?
C20A C25A C26A C28A -92(2) . . . . ?
P1 N1 C20B C21B 71(5) . . . . ?
P1 N1 C20B C25B -124(2) . . . . ?
N1 C20B C21B C22B 173(4) . . . . ?
C25B C20B C21B C22B 9(6) . . . . ?
N1 C20B C21B C29 -6(6) . . . . ?
C25B C20B C21B C29 -170(3) . . . . ?
C20B C21B C22B C23B -14(6) . . . . ?
C29 C21B C22B C23B 165(3) . . . . ?
C21B C22B C23B C24B 15(5) . . . . ?
C22B C23B C24B C25B -11(3) . . . . ?
C23B C24B C25B C20B 6(3) . . . . ?
C23B C24B C25B C26B 179.2(12) . . . . ?
N1 C20B C25B C24B -170(2) . . . . ?
C21B C20B C25B C24B -5(5) . . . . ?
N1 C20B C25B C26B 16(4) . . . . ?
C21B C20B C25B C26B -178(3) . . . . ?
C24B C25B C26B C28B 28.5(18) . . . . ?
C20B C25B C26B C28B -158(2) . . . . ?
C24B C25B C26B C27B -96.7(13) . . . . ?
C20B C25B C26B C27B 76(2) . . . . ?
C22B C21B C29 C31 -79(4) . . . . ?
C20B C21B C29 C31 100(4) . . . . ?
C22B C21B C29 C30 43(4) . . . . ?
C20B C21B C29 C30 -138(4) . . . . ?
C22A C21A C29 C31 -79(4) . . . . ?
C20A C21A C29 C31 104(4) . . . . ?
C22A C21A C29 C30 43(5) . . . . ?
C20A C21A C29 C30 -134(4) . . . . ?
